data_7049927
loop_
_publ_author_name
'Zhang, Congcong'
'Wang, Yongsong'
'Hou, Guohua'
'Ding, Wanjian'
'Zi, Guofu'
'Walter, Marc D.'

_publ_section_title
;
 Experimental and computational studies on a three-membered diphosphido
 thorium metallaheterocycle
 [\h<sup>5</sup>-1,3-(Me<sub>3</sub>C)<sub>2</sub>C<sub>5</sub>H<sub>3</sub>]<sub>2</sub>Th[\h<sup>2</sup>-P<sub>2</sub>(2,4,6-<sup>i</sup>Pr<sub>3</sub>C<sub>6</sub>H<sub>2</sub>)<sub>2</sub>].
;
_journal_issue 20
_journal_name_full 'Dalton transactions (Cambridge, England : 2003)'
_journal_page_first 6921
_journal_page_last 6930
_journal_paper_doi 10.1039/c9dt01160a
_journal_volume 48
_journal_year 2019
_chemical_formula_moiety 'C41 H66 Cl P Th, C3 H3'
_chemical_formula_sum 'C44 H69 Cl P Th'
_chemical_formula_weight 896.45
_space_group_crystal_system triclinic
_space_group_IT_number 2
_space_group_name_Hall '-P 1'
_space_group_name_H-M_alt 'P -1'
_symmetry_space_group_name_Hall '-P 1'
_symmetry_space_group_name_H-M 'P -1'
_atom_sites_solution_hydrogens mixed
_atom_sites_solution_primary direct
_audit_creation_date 2019-02-25
_audit_creation_method
;
Olex2 1.2
(compiled 2018.05.29 svn.r3508 for OlexSys, GUI svn.r5506)
;
_audit_update_record
;
2019-02-25 deposited with the CCDC.    2019-04-16 downloaded from the CCDC.
;
_cell_angle_alpha 70.744(4)
_cell_angle_beta 80.695(4)
_cell_angle_gamma 70.864(4)
_cell_formula_units_Z 2
_cell_length_a 10.3144(4)
_cell_length_b 14.1787(5)
_cell_length_c 16.4620(7)
_cell_measurement_reflns_used 7316
_cell_measurement_temperature 100.01(10)
_cell_measurement_theta_max 72.9180
_cell_measurement_theta_min 3.7280
_cell_volume 2143.33(16)
_computing_cell_refinement 'CrysAlisPro 1.171.39.6a (Rigaku OD, 2015)'
_computing_data_collection 'CrysAlisPro 1.171.39.6a (Rigaku OD, 2015)'
_computing_data_reduction 'CrysAlisPro 1.171.39.6a (Rigaku OD, 2015)'
_computing_molecular_graphics 'Olex2 (Dolomanov et al., 2009)'
_computing_publication_material 'Olex2 (Dolomanov et al., 2009)'
_computing_structure_refinement 'ShelXL (Sheldrick, 2015)'
_computing_structure_solution 'ShelXS (Sheldrick, 2008)'
_diffrn_ambient_environment N~2~
_diffrn_ambient_temperature 100.01(10)
_diffrn_detector 'CCD plate'
_diffrn_detector_area_resol_mean 5.3127
_diffrn_detector_type AtlasS2
_diffrn_measured_fraction_theta_full 0.997
_diffrn_measured_fraction_theta_max 0.973
_diffrn_measurement_details
;
List of Runs (angles in degrees, time in seconds):

  # Type    Start    End  Width  t~exp~   \w     \q     \k     \f   Frames
#--------------------------------------------------------------------------
  1  \w    -60.00 -16.00   1.00    1.00    --  -41.49  37.00 -60.00   44
  2  \w    -89.00  -5.00   1.00    1.00    --  -41.49 125.00-120.00   84
  3  \w   -109.00 -18.00   1.00    1.00    --  -41.49 -37.00 -30.00   91
  4  \w     23.00  96.00   1.00    1.00    --   41.49-125.00-150.00   73
  5  \w     42.00 136.00   1.00    1.00    --  107.19 -61.00-180.00   94
  6  \w     81.00 118.00   1.00    1.00    --  107.19-125.00-120.00   37
  7  \w     84.00 114.00   1.00    1.00    --  107.19-125.00  30.00   30
  8  \w     74.00 140.00   1.00    1.00    --  107.19 -77.00  60.00   66
  9  \w     62.00 142.00   1.00    1.00    --  107.19  15.00 -30.00   80
 10  \w    135.00 162.00   1.00    1.00    --  107.19  15.00 -90.00   27
 11  \w    150.00 178.00   1.00    1.00    --  107.19  45.00-150.00   28
 12  \w    152.00 177.00   1.00    1.00    --  107.19 125.00  30.00   25
 13  \w    109.00 169.00   1.00    1.00    --  107.19 125.00  90.00   60
 14  \w     80.00 176.00   1.00    1.00    --  107.19  61.00 150.00   96
 15  \w     75.00 124.00   1.00    1.00    --  107.19  15.00 -90.00   49
 16  \w     84.00 119.00   1.00    1.00    --  107.19  45.00-150.00   35
 17  \w     34.00 126.00   1.00    1.00    --  107.19 -45.00   0.00   92
 18  \w     35.00 108.00   1.00    1.00    --  107.19 -94.00  30.00   73
 19  \w    -66.00  33.00   1.00    1.00    --  -41.49  37.00 150.00   99
;
_diffrn_measurement_device 'four-circle diffractometer'
_diffrn_measurement_device_type 'SuperNova, Dual, Cu at home/near, AtlasS2'
_diffrn_measurement_method '\w scans'
_diffrn_orient_matrix_type 'CrysAlisPro convention (1999,Acta A55,543-557)'
_diffrn_orient_matrix_UB_11 0.1031927000
_diffrn_orient_matrix_UB_12 -0.0558989000
_diffrn_orient_matrix_UB_13 -0.0603763000
_diffrn_orient_matrix_UB_21 -0.1197328000
_diffrn_orient_matrix_UB_22 0.0076640000
_diffrn_orient_matrix_UB_23 -0.0492927000
_diffrn_orient_matrix_UB_31 0.0100173000
_diffrn_orient_matrix_UB_32 0.1064046000
_diffrn_orient_matrix_UB_33 -0.0615389000
_diffrn_radiation_monochromator mirror
_diffrn_radiation_probe x-ray
_diffrn_radiation_type CuK\a
_diffrn_radiation_wavelength 1.54184
_diffrn_reflns_av_R_equivalents 0.0878
_diffrn_reflns_av_unetI/netI 0.1107
_diffrn_reflns_Laue_measured_fraction_full 0.997
_diffrn_reflns_Laue_measured_fraction_max 0.973
_diffrn_reflns_limit_h_max 12
_diffrn_reflns_limit_h_min -12
_diffrn_reflns_limit_k_max 17
_diffrn_reflns_limit_k_min -15
_diffrn_reflns_limit_l_max 15
_diffrn_reflns_limit_l_min -20
_diffrn_reflns_number 15319
_diffrn_reflns_point_group_measured_fraction_full 0.997
_diffrn_reflns_point_group_measured_fraction_max 0.973
_diffrn_reflns_theta_full 67.684
_diffrn_reflns_theta_max 73.158
_diffrn_reflns_theta_min 3.455
_diffrn_source 'micro-focus sealed X-ray tube'
_diffrn_source_type 'SuperNova (Cu) X-ray Source'
_exptl_absorpt_coefficient_mu 12.329
_exptl_absorpt_correction_T_max 1.00000
_exptl_absorpt_correction_T_min 0.53174
_exptl_absorpt_correction_type multi-scan
_exptl_absorpt_process_details
;
CrysAlisPro 1.171.39.6a (Rigaku Oxford Diffraction, 2015)
Empirical absorption correction using spherical harmonics,
 implemented in SCALE3 ABSPACK scaling algorithm.
;
_exptl_crystal_colour yellow
_exptl_crystal_colour_primary yellow
_exptl_crystal_density_diffrn 1.389
_exptl_crystal_description block
_exptl_crystal_F_000 910
_exptl_crystal_size_max 0.2
_exptl_crystal_size_mid 0.2
_exptl_crystal_size_min 0.15
_refine_diff_density_max 3.660
_refine_diff_density_min -3.963
_refine_diff_density_rms 0.305
_refine_ls_extinction_method none
_refine_ls_goodness_of_fit_ref 1.097
_refine_ls_hydrogen_treatment mixed
_refine_ls_matrix_type full
_refine_ls_number_parameters 474
_refine_ls_number_reflns 8345
_refine_ls_number_restraints 295
_refine_ls_restrained_S_all 1.087
_refine_ls_R_factor_all 0.0730
_refine_ls_R_factor_gt 0.0614
_refine_ls_shift/su_max 0.001
_refine_ls_shift/su_mean 0.000
_refine_ls_structure_factor_coef Fsqd
_refine_ls_weighting_details 'w=1/[\s^2^(Fo^2^)+80.9561P] where P=(Fo^2^+2Fc^2^)/3'
_refine_ls_weighting_scheme calc
_refine_ls_wR_factor_gt 0.1788
_refine_ls_wR_factor_ref 0.1851
_reflns_Friedel_coverage 0.000
_reflns_number_gt 7263
_reflns_number_total 8345
_reflns_threshold_expression 'I > 2\s(I)'
_cod_data_source_file c9dt01160a2.cif
_cod_data_source_block compound2
_cod_depositor_comments 'Adding full bibliography for 7049925--7049929.cif.'
_cod_original_cell_volume 2143.32(17)
_cod_database_code 7049927
_shelx_shelxl_version_number 2014/7
_chemical_oxdiff_formula C1H1Cl1K1P1Th1
_shelx_space_group_comment
;
The symmetry employed for this shelxl refinement is uniquely defined
by the following loop, which should always be used as a source of
symmetry information in preference to the above space-group names.
They are only intended as comments.
;
_reflns_odcompleteness_completeness 99.96
_reflns_odcompleteness_iscentric 1
_reflns_odcompleteness_theta 66.97
_olex2_refinement_description
;
1. Fixed Uiso
 At 1.2 times of:
  All C(H) groups
 At 1.5 times of:
  All C(H,H,H) groups
2. Restrained distances
 P1-H1
 1.3 with sigma of 0.01
3. Uiso/Uaniso restraints and constraints
Uanis(C1) \\sim Ueq, Uanis(C2) \\sim Ueq, Uanis(C3) \\sim Ueq, Uanis(C4) \\sim
Ueq, Uanis(C5) \\sim Ueq, Uanis(C6) \\sim Ueq, Uanis(C7) \\sim Ueq, Uanis(C8)
\\sim Ueq, Uanis(C9) \\sim Ueq, Uanis(C10) \\sim Ueq, Uanis(C11) \\sim Ueq,
Uanis(C12) \\sim Ueq, Uanis(C13) \\sim Ueq, Uanis(C14) \\sim Ueq, Uanis(C15)
\\sim Ueq, Uanis(C16) \\sim Ueq, Uanis(C17) \\sim Ueq, Uanis(C18) \\sim Ueq,
Uanis(C19) \\sim Ueq, Uanis(C20) \\sim Ueq, Uanis(C21) \\sim Ueq, Uanis(C22A)
\\sim Ueq, Uanis(C23B) \\sim Ueq, Uanis(C23) \\sim Ueq, Uanis(C24) \\sim Ueq,
Uanis(C25) \\sim Ueq, Uanis(C26) \\sim Ueq, Uanis(C27) \\sim Ueq, Uanis(C28)
\\sim Ueq, Uanis(C29) \\sim Ueq, Uanis(C30) \\sim Ueq, Uanis(C31) \\sim Ueq,
Uanis(C32) \\sim Ueq, Uanis(C33) \\sim Ueq, Uanis(C34) \\sim Ueq, Uanis(C35)
\\sim Ueq, Uanis(C36A) \\sim Ueq, Uanis(C36B) \\sim Ueq, Uanis(C37A) \\sim Ueq,
Uanis(C37B) \\sim Ueq, Uanis(C38A) \\sim Ueq, Uanis(C38B) \\sim Ueq, Uanis(C39)
\\sim Ueq, Uanis(C40) \\sim Ueq, Uanis(C41) \\sim Ueq, Uanis(C42) \\sim Ueq,
Uanis(C43) \\sim Ueq, Uanis(C44) \\sim Ueq, Uanis(P1) \\sim Ueq: with sigma of
0.005 and sigma for terminal atoms of 0.01
Uanis(C28) \\sim Ueq: with sigma of 0.001 and sigma for terminal atoms of 0.002
Uanis(C40) = Uanis(C41)
Uanis(C36A) = Uanis(C36B)
4. Others
 Sof(C23B)=Sof(H23A)=Sof(H23B)=Sof(H23C)=Sof(C36B)=Sof(H36B)=Sof(C37B)=
 Sof(H37D)=Sof(H37E)=Sof(H37F)=Sof(C38B)=Sof(H38D)=Sof(H38E)=Sof(H38F)=1-FVAR(1)
 Sof(C22A)=Sof(H22A)=Sof(H22B)=Sof(H22C)=Sof(C36A)=Sof(H36A)=Sof(C37A)=
 Sof(H37A)=Sof(H37B)=Sof(H37C)=Sof(C38A)=Sof(H38A)=Sof(H38B)=Sof(H38C)=FVAR(1)
5.a Ternary CH refined with riding coordinates:
 C33(H33), C36A(H36A), C36B(H36B), C39(H39)
5.b Aromatic/amide H refined with riding coordinates:
 C2(H2), C4(H4), C5(H5), C15(H15), C17(H17), C18(H18), C29(H29), C31(H31),
 C42(H42), C43(H43), C44(H44)
5.c Idealised Me refined as rotating group:
 C7(H7A,H7B,H7C), C8(H8A,H8B,H8C), C9(H9A,H9B,H9C), C11(H11A,H11B,H11C),
 C12(H12A,H12B,H12C), C13(H13A,H13B,H13C), C20(H20A,H20B,H20C), C21(H21A,H21B,
 H21C), C22A(H22A,H22B,H22C), C23B(H23A,H23B,H23C), C24(H24A,H24B,H24C),
 C25(H25A,H25B,H25C), C26(H26A,H26B,H26C), C34(H34A,H34B,H34C), C35(H35A,H35B,
 H35C), C37A(H37A,H37B,H37C), C37B(H37D,H37E,H37F), C38A(H38A,H38B,H38C),
 C38B(H38D,H38E,H38F), C40(H40A,H40B,H40C), C41(H41A,H41B,H41C)
;
_olex2_submission_special_instructions 'No special instructions were received'
_oxdiff_exptl_absorpt_empirical_details
;
Empirical correction (ABSPACK) includes:
- Absorption correction using spherical harmonics
- Frame scaling
;
_oxdiff_exptl_absorpt_empirical_full_max 1.612
_oxdiff_exptl_absorpt_empirical_full_min 0.668

loop_
_space_group_symop_operation_xyz
'x, y, z'
'-x, -y, -z'

loop_
_atom_site_label
_atom_site_type_symbol
_atom_site_fract_x
_atom_site_fract_y
_atom_site_fract_z
_atom_site_U_iso_or_equiv
_atom_site_adp_type
_atom_site_occupancy
_atom_site_site_symmetry_order
_atom_site_calc_flag
_atom_site_refinement_flags_posn
_atom_site_refinement_flags_adp
_atom_site_refinement_flags_occupancy
_atom_site_disorder_assembly
_atom_site_disorder_group
Th1 Th 0.85682(4) 0.86296(3) 0.81388(2) 0.01122(13) Uani 1 1 d . . . . .
Cl1 Cl 1.1146(3) 0.8406(2) 0.83449(19) 0.0212(6) Uani 1 1 d . . . . .
P1 P 0.8104(4) 1.0381(2) 0.6611(2) 0.0269(8) Uani 1 1 d D U . . .
C1 C 0.7425(12) 0.9748(10) 0.9367(7) 0.016(2) Uani 1 1 d . U . . .
C2 C 0.8423(13) 0.8824(10) 0.9806(8) 0.019(3) Uani 1 1 d . U . . .
H2 H 0.9247 0.8803 0.9982 0.022 Uiso 1 1 calc R . . . .
C3 C 0.7970(13) 0.7949(10) 0.9931(8) 0.019(3) Uani 1 1 d . U . . .
C4 C 0.6711(12) 0.8320(9) 0.9538(7) 0.015(2) Uani 1 1 d . U . . .
H4 H 0.6189 0.7905 0.9516 0.018 Uiso 1 1 calc R . . . .
C5 C 0.6361(13) 0.9421(10) 0.9182(8) 0.018(2) Uani 1 1 d . U . . .
H5 H 0.5584 0.9851 0.8883 0.021 Uiso 1 1 calc R . . . .
C6 C 0.7417(13) 1.0880(9) 0.9214(8) 0.016(2) Uani 1 1 d . U . . .
C7 C 0.7258(14) 1.1050(10) 1.0107(8) 0.022(3) Uani 1 1 d . U . . .
H7A H 0.6457 1.0875 1.0420 0.033 Uiso 1 1 calc GR . . . .
H7B H 0.7162 1.1768 1.0037 0.033 Uiso 1 1 calc GR . . . .
H7C H 0.8057 1.0610 1.0420 0.033 Uiso 1 1 calc GR . . . .
C8 C 0.6232(14) 1.1654(10) 0.8678(8) 0.023(3) Uani 1 1 d . U . . .
H8A H 0.6309 1.1520 0.8134 0.034 Uiso 1 1 calc GR . . . .
H8B H 0.6261 1.2352 0.8580 0.034 Uiso 1 1 calc GR . . . .
H8C H 0.5377 1.1578 0.8979 0.034 Uiso 1 1 calc GR . . . .
C9 C 0.8806(13) 1.1032(10) 0.8755(8) 0.018(2) Uani 1 1 d . U . . .
H9A H 0.9551 1.0496 0.9068 0.026 Uiso 1 1 calc GR . . . .
H9B H 0.8852 1.1706 0.8734 0.026 Uiso 1 1 calc GR . . . .
H9C H 0.8872 1.0989 0.8179 0.026 Uiso 1 1 calc GR . . . .
C10 C 0.8656(14) 0.6840(10) 1.0521(8) 0.022(3) Uani 1 1 d . U . . .
C11 C 1.0202(15) 0.6499(11) 1.0323(10) 0.030(3) Uani 1 1 d . U . . .
H11A H 1.0389 0.6411 0.9758 0.045 Uiso 1 1 calc GR . . . .
H11B H 1.0609 0.5849 1.0741 0.045 Uiso 1 1 calc GR . . . .
H11C H 1.0584 0.7022 1.0345 0.045 Uiso 1 1 calc GR . . . .
C12 C 0.8359(18) 0.6907(12) 1.1441(10) 0.037(4) Uani 1 1 d . U . . .
H12A H 0.8810 0.7365 1.1514 0.056 Uiso 1 1 calc GR . . . .
H12B H 0.8694 0.6223 1.1838 0.056 Uiso 1 1 calc GR . . . .
H12C H 0.7385 0.7175 1.1550 0.056 Uiso 1 1 calc GR . . . .
C13 C 0.8033(16) 0.6043(10) 1.0417(9) 0.027(3) Uani 1 1 d . U . . .
H13A H 0.7054 0.6269 1.0522 0.041 Uiso 1 1 calc GR . . . .
H13B H 0.8409 0.5373 1.0822 0.041 Uiso 1 1 calc GR . . . .
H13C H 0.8248 0.5988 0.9842 0.041 Uiso 1 1 calc GR . . . .
C14 C 0.7246(11) 0.7813(8) 0.7256(7) 0.010(2) Uani 1 1 d . U . . .
C15 C 0.8430(12) 0.7952(9) 0.6721(8) 0.013(2) Uani 1 1 d . U . . .
H15 H 0.8416 0.8443 0.6181 0.016 Uiso 1 1 calc R . . . .
C16 C 0.9666(12) 0.7224(8) 0.7129(7) 0.012(2) Uani 1 1 d . U . . .
C17 C 0.9205(13) 0.6711(10) 0.7947(8) 0.022(3) Uani 1 1 d . U . . .
H17 H 0.9779 0.6233 0.8376 0.027 Uiso 1 1 calc R . . . .
C18 C 0.7757(12) 0.7008(9) 0.8040(8) 0.015(2) Uani 1 1 d . U . . .
H18 H 0.7226 0.6737 0.8518 0.018 Uiso 1 1 calc R . . . .
C19 C 0.5771(13) 0.8242(10) 0.7031(8) 0.019(3) Uani 1 1 d . U . . .
C20 C 0.5570(18) 0.9100(14) 0.6176(12) 0.048(4) Uani 1 1 d . U . . .
H20A H 0.5836 0.9673 0.6211 0.072 Uiso 1 1 calc GR . . . .
H20B H 0.4621 0.9337 0.6047 0.072 Uiso 1 1 calc GR . . . .
H20C H 0.6128 0.8832 0.5728 0.072 Uiso 1 1 calc GR . . . .
C21 C 0.5340(19) 0.7371(13) 0.6927(13) 0.048(4) Uani 1 1 d . U . . .
H21A H 0.6016 0.7025 0.6563 0.072 Uiso 1 1 calc GR . . . .
H21B H 0.4468 0.7655 0.6671 0.072 Uiso 1 1 calc GR . . . .
H21C H 0.5260 0.6878 0.7482 0.072 Uiso 1 1 calc GR . . . .
C22A C 0.489(3) 0.895(2) 0.7582(18) 0.019(6) Uani 0.49(2) 1 d . U P A 1
H22A H 0.5012 0.8575 0.8181 0.029 Uiso 0.49(2) 1 calc GR . P A 1
H22B H 0.3938 0.9134 0.7470 0.029 Uiso 0.49(2) 1 calc GR . P A 1
H22C H 0.5168 0.9568 0.7436 0.029 Uiso 0.49(2) 1 calc GR . P A 1
C23B C 0.485(3) 0.836(2) 0.7860(18) 0.024(6) Uani 0.51(2) 1 d . U P A 2
H23A H 0.5147 0.7734 0.8329 0.036 Uiso 0.51(2) 1 calc GR . P A 2
H23B H 0.3909 0.8467 0.7762 0.036 Uiso 0.51(2) 1 calc GR . P A 2
H23C H 0.4914 0.8945 0.8001 0.036 Uiso 0.51(2) 1 calc GR . P A 2
C23 C 1.1085(13) 0.7024(10) 0.6681(8) 0.019(3) Uani 1 1 d . U . . .
C24 C 1.1458(14) 0.8045(11) 0.6182(9) 0.025(3) Uani 1 1 d . U . . .
H24A H 1.0757 0.8500 0.5793 0.038 Uiso 1 1 calc GR . . . .
H24B H 1.2323 0.7882 0.5862 0.038 Uiso 1 1 calc GR . . . .
H24C H 1.1526 0.8386 0.6583 0.038 Uiso 1 1 calc GR . . . .
C25 C 1.1074(15) 0.6472(12) 0.6010(10) 0.032(3) Uani 1 1 d . U . . .
H25A H 1.0793 0.5855 0.6295 0.048 Uiso 1 1 calc GR . . . .
H25B H 1.1980 0.6282 0.5741 0.048 Uiso 1 1 calc GR . . . .
H25C H 1.0443 0.6939 0.5579 0.048 Uiso 1 1 calc GR . . . .
C26 C 1.2178(13) 0.6297(10) 0.7313(9) 0.023(3) Uani 1 1 d . U . . .
H26A H 1.2220 0.6633 0.7724 0.035 Uiso 1 1 calc GR . . . .
H26B H 1.3055 0.6140 0.7004 0.035 Uiso 1 1 calc GR . . . .
H26C H 1.1946 0.5661 0.7609 0.035 Uiso 1 1 calc GR . . . .
C27 C 0.8082(13) 1.1740(10) 0.6474(8) 0.018(2) Uani 1 1 d . U . . .
C28 C 0.6861(12) 1.2550(9) 0.6365(8) 0.015(2) Uani 1 1 d . U . . .
C29 C 0.6920(16) 1.3535(11) 0.6280(9) 0.028(3) Uani 1 1 d . U . . .
H29 H 0.6108 1.4084 0.6203 0.034 Uiso 1 1 calc R . . . .
C30 C 0.8142(18) 1.3748(12) 0.6305(10) 0.036(3) Uani 1 1 d . U . . .
C31 C 0.9318(16) 1.2938(11) 0.6399(9) 0.029(3) Uani 1 1 d . U . . .
H31 H 1.0145 1.3069 0.6395 0.035 Uiso 1 1 calc R . . . .
C32 C 0.9334(13) 1.1928(10) 0.6500(8) 0.020(3) Uani 1 1 d . U . . .
C33 C 0.5483(14) 1.2391(11) 0.6351(9) 0.024(3) Uani 1 1 d . U . . .
H33 H 0.5510 1.1694 0.6743 0.029 Uiso 1 1 calc R . . . .
C34 C 0.4264(18) 1.3176(14) 0.6668(11) 0.044(4) Uani 1 1 d . U . . .
H34A H 0.4453 1.3204 0.7210 0.066 Uiso 1 1 calc GR . . . .
H34B H 0.3452 1.2960 0.6740 0.066 Uiso 1 1 calc GR . . . .
H34C H 0.4123 1.3855 0.6253 0.066 Uiso 1 1 calc GR . . . .
C35 C 0.5261(15) 1.2395(11) 0.5443(8) 0.027(3) Uani 1 1 d . U . . .
H35A H 0.5182 1.3078 0.5045 0.040 Uiso 1 1 calc GR . . . .
H35B H 0.4435 1.2215 0.5462 0.040 Uiso 1 1 calc GR . . . .
H35C H 0.6030 1.1893 0.5257 0.040 Uiso 1 1 calc GR . . . .
C36A C 0.777(3) 1.497(2) 0.6203(16) 0.016(4) Uani 0.49(2) 1 d . U P A 1
H36A H 0.6770 1.5296 0.6216 0.020 Uiso 0.49(2) 1 calc R . P A 1
C36B C 0.850(3) 1.4702(19) 0.6328(15) 0.016(4) Uani 0.51(2) 1 d . U P A 2
H36B H 0.9489 1.4591 0.6224 0.020 Uiso 0.51(2) 1 calc R . P A 2
C37A C 0.836(4) 1.502(3) 0.695(2) 0.024(8) Uani 0.49(2) 1 d . U P A 1
H37A H 0.7829 1.4788 0.7473 0.035 Uiso 0.49(2) 1 calc GR . P A 1
H37B H 0.8337 1.5730 0.6873 0.035 Uiso 0.49(2) 1 calc GR . P A 1
H37C H 0.9294 1.4582 0.6999 0.035 Uiso 0.49(2) 1 calc GR . P A 1
C37B C 0.803(4) 1.488(3) 0.721(2) 0.031(8) Uani 0.51(2) 1 d . U P A 2
H37D H 0.7064 1.4954 0.7319 0.047 Uiso 0.51(2) 1 calc GR . P A 2
H37E H 0.8194 1.5512 0.7207 0.047 Uiso 0.51(2) 1 calc GR . P A 2
H37F H 0.8533 1.4302 0.7645 0.047 Uiso 0.51(2) 1 calc GR . P A 2
C38A C 0.845(3) 1.550(2) 0.5365(19) 0.023(6) Uani 0.49(2) 1 d . U P A 1
H38A H 0.9424 1.5181 0.5368 0.034 Uiso 0.49(2) 1 calc GR . P A 1
H38B H 0.8243 1.6229 0.5306 0.034 Uiso 0.49(2) 1 calc GR . P A 1
H38C H 0.8102 1.5423 0.4890 0.034 Uiso 0.49(2) 1 calc GR . P A 1
C38B C 0.776(4) 1.560(2) 0.561(2) 0.034(7) Uani 0.51(2) 1 d . U P A 2
H38D H 0.8020 1.5428 0.5076 0.050 Uiso 0.51(2) 1 calc GR . P A 2
H38E H 0.7992 1.6214 0.5567 0.050 Uiso 0.51(2) 1 calc GR . P A 2
H38F H 0.6781 1.5722 0.5727 0.050 Uiso 0.51(2) 1 calc GR . P A 2
C39 C 1.0705(15) 1.1070(12) 0.6602(9) 0.031(3) Uani 1 1 d . U . . .
H39 H 1.0510 1.0412 0.6935 0.037 Uiso 1 1 calc R . . . .
C40 C 1.1353(18) 1.0948(15) 0.5734(11) 0.047(3) Uani 1 1 d . U . . .
H40A H 1.0715 1.0829 0.5441 0.071 Uiso 1 1 calc GR . . . .
H40B H 1.2172 1.0364 0.5817 0.071 Uiso 1 1 calc GR . . . .
H40C H 1.1582 1.1573 0.5393 0.071 Uiso 1 1 calc GR . . . .
C41 C 1.1708(18) 1.1219(15) 0.7097(11) 0.047(3) Uani 1 1 d . U . . .
H41A H 1.1950 1.1846 0.6780 0.071 Uiso 1 1 calc GR . . . .
H41B H 1.2521 1.0630 0.7175 0.071 Uiso 1 1 calc GR . . . .
H41C H 1.1286 1.1275 0.7651 0.071 Uiso 1 1 calc GR . . . .
C42 C 0.5131(16) 0.4810(12) 0.0866(10) 0.033(3) Uani 1 1 d . U . . .
H42 H 0.5206 0.4679 0.1451 0.040 Uiso 1 1 calc R . . . .
C43 C 0.6026(17) 0.4153(13) 0.0433(11) 0.038(4) Uani 1 1 d . U . . .
H43 H 0.6724 0.3589 0.0721 0.046 Uiso 1 1 calc R . . . .
C44 C 0.5887(18) 0.4329(13) -0.0429(11) 0.039(4) Uani 1 1 d . U . . .
H44 H 0.6475 0.3872 -0.0718 0.047 Uiso 1 1 calc R . . . .
H1 H 0.89(3) 1.03(3) 0.591(14) 0.3(2) Uiso 1 1 d D . . . .

loop_
_atom_site_aniso_label
_atom_site_aniso_U_11
_atom_site_aniso_U_22
_atom_site_aniso_U_33
_atom_site_aniso_U_23
_atom_site_aniso_U_13
_atom_site_aniso_U_12
Th1 0.0144(2) 0.0079(2) 0.00918(19) -0.00029(14) -0.00183(14) -0.00219(14)
Cl1 0.0180(14) 0.0261(15) 0.0189(14) -0.0083(12) -0.0049(11) -0.0021(12)
P1 0.050(2) 0.0082(14) 0.0188(15) 0.0026(12) -0.0074(15) -0.0073(14)
C1 0.014(4) 0.022(4) 0.012(4) -0.006(3) 0.000(3) -0.007(3)
C2 0.020(4) 0.020(4) 0.015(4) -0.006(3) -0.002(3) -0.003(3)
C3 0.020(4) 0.020(4) 0.013(4) -0.004(3) 0.000(3) -0.003(3)
C4 0.016(4) 0.015(4) 0.014(4) -0.004(3) 0.001(3) -0.005(3)
C5 0.017(4) 0.020(4) 0.018(4) -0.006(3) 0.000(3) -0.007(3)
C6 0.018(4) 0.014(4) 0.015(4) -0.004(3) -0.002(3) -0.004(3)
C7 0.027(6) 0.022(6) 0.020(6) -0.008(5) 0.001(5) -0.009(5)
C8 0.028(6) 0.020(6) 0.021(6) -0.008(5) -0.004(5) -0.004(5)
C9 0.021(5) 0.016(5) 0.017(5) -0.005(4) -0.003(4) -0.007(4)
C10 0.025(4) 0.018(4) 0.018(4) -0.003(3) -0.002(4) -0.003(4)
C11 0.032(6) 0.025(6) 0.029(6) -0.007(5) -0.003(5) -0.003(5)
C12 0.044(7) 0.032(7) 0.025(6) -0.007(5) -0.003(6) 0.000(6)
C13 0.036(6) 0.014(5) 0.022(6) 0.008(5) -0.008(5) -0.005(5)
C14 0.012(4) 0.006(4) 0.013(4) -0.003(3) -0.002(3) -0.003(3)
C15 0.015(4) 0.007(4) 0.017(4) 0.000(3) -0.003(3) -0.003(3)
C16 0.012(4) 0.009(4) 0.016(4) -0.008(3) -0.001(3) -0.002(3)
C17 0.019(4) 0.025(5) 0.019(4) 0.001(4) -0.006(4) -0.006(4)
C18 0.017(4) 0.012(4) 0.015(4) -0.002(3) 0.001(3) -0.006(3)
C19 0.017(4) 0.018(4) 0.021(4) -0.007(3) -0.001(3) -0.004(3)
C20 0.034(7) 0.043(8) 0.058(8) 0.010(6) -0.020(6) -0.018(6)
C21 0.050(8) 0.040(7) 0.064(8) -0.004(6) -0.026(7) -0.026(6)
C22A 0.018(9) 0.020(10) 0.018(9) -0.005(7) -0.002(7) -0.003(7)
C23B 0.023(9) 0.025(10) 0.025(10) -0.006(8) -0.001(7) -0.010(7)
C23 0.018(4) 0.022(4) 0.019(4) -0.008(3) -0.001(3) -0.005(3)
C24 0.019(5) 0.036(6) 0.023(6) -0.008(5) 0.001(5) -0.012(5)
C25 0.027(6) 0.042(7) 0.030(6) -0.018(5) -0.003(5) -0.007(5)
C26 0.020(5) 0.026(6) 0.023(6) -0.007(5) -0.004(5) -0.004(5)
C27 0.021(4) 0.019(4) 0.015(4) -0.004(3) 0.000(3) -0.008(3)
C28 0.015(2) 0.015(2) 0.014(2) -0.0037(12) -0.0008(10) -0.0042(12)
C29 0.036(5) 0.021(5) 0.025(5) -0.007(4) 0.003(4) -0.007(4)
C30 0.046(5) 0.033(5) 0.031(5) -0.011(4) 0.003(4) -0.018(4)
C31 0.033(5) 0.033(5) 0.027(5) -0.007(4) -0.001(4) -0.020(4)
C32 0.021(4) 0.021(4) 0.018(4) -0.003(3) -0.001(3) -0.009(4)
C33 0.023(4) 0.027(5) 0.022(4) -0.005(4) -0.001(4) -0.008(4)
C34 0.038(7) 0.053(8) 0.030(7) -0.011(6) -0.003(6) -0.001(6)
C35 0.026(6) 0.034(6) 0.017(5) -0.005(5) -0.002(5) -0.007(5)
C36A 0.016(5) 0.015(5) 0.018(5) -0.004(3) -0.002(3) -0.006(3)
C36B 0.016(5) 0.015(5) 0.018(5) -0.004(3) -0.002(3) -0.006(3)
C37A 0.024(11) 0.020(10) 0.024(11) -0.004(8) 0.000(8) -0.007(8)
C37B 0.036(12) 0.032(11) 0.031(12) -0.017(9) -0.002(8) -0.010(8)
C38A 0.028(10) 0.014(9) 0.023(10) -0.005(7) -0.002(8) -0.003(8)
C38B 0.037(11) 0.031(10) 0.036(11) -0.009(8) -0.003(8) -0.014(8)
C39 0.026(5) 0.038(5) 0.027(5) -0.006(4) -0.005(4) -0.010(4)
C40 0.035(5) 0.064(6) 0.039(5) -0.008(5) -0.002(4) -0.016(5)
C41 0.035(5) 0.064(6) 0.039(5) -0.008(5) -0.002(4) -0.016(5)
C42 0.033(5) 0.032(5) 0.033(5) -0.004(4) -0.002(4) -0.012(4)
C43 0.036(5) 0.035(5) 0.041(5) -0.007(4) -0.005(4) -0.009(4)
C44 0.038(5) 0.039(5) 0.040(5) -0.012(4) -0.002(4) -0.010(4)

loop_
_atom_type_symbol
_atom_type_description
_atom_type_scat_dispersion_real
_atom_type_scat_dispersion_imag
_atom_type_scat_source
C C 0.0181 0.0091 'International Tables Vol C Tables 4.2.6.8 and 6.1.1.4'
H H 0.0000 0.0000 'International Tables Vol C Tables 4.2.6.8 and 6.1.1.4'
Cl Cl 0.3639 0.7018 'International Tables Vol C Tables 4.2.6.8 and 6.1.1.4'
P P 0.2955 0.4335 'International Tables Vol C Tables 4.2.6.8 and 6.1.1.4'
Th Th -4.1491 12.3296 'International Tables Vol C Tables 4.2.6.8 and 6.1.1.4'

loop_
_geom_angle_atom_site_label_1
_geom_angle_atom_site_label_2
_geom_angle_atom_site_label_3
_geom_angle
_geom_angle_site_symmetry_1
_geom_angle_site_symmetry_3
Cl1 Th1 P1 99.65(11) . .
Cl1 Th1 C1 95.2(2) . .
Cl1 Th1 C2 77.5(3) . .
Cl1 Th1 C3 92.3(3) . .
Cl1 Th1 C4 121.1(3) . .
Cl1 Th1 C5 123.6(3) . .
Cl1 Th1 C14 134.9(2) . .
Cl1 Th1 C15 110.0(2) . .
Cl1 Th1 C16 86.0(2) . .
Cl1 Th1 C17 92.5(3) . .
Cl1 Th1 C18 121.8(3) . .
C1 Th1 P1 97.9(3) . .
C1 Th1 C16 170.8(3) . .
C2 Th1 P1 123.3(3) . .
C2 Th1 C1 29.1(3) . .
C2 Th1 C14 137.5(3) . .
C2 Th1 C15 163.9(3) . .
C2 Th1 C16 143.9(3) . .
C3 Th1 P1 145.2(3) . .
C3 Th1 C1 48.2(4) . .
C3 Th1 C2 28.9(4) . .
C3 Th1 C14 110.7(3) . .
C3 Th1 C15 135.0(3) . .
C3 Th1 C16 122.7(3) . .
C4 Th1 P1 125.6(3) . .
C4 Th1 C1 48.2(3) . .
C4 Th1 C2 47.7(4) . .
C4 Th1 C3 29.2(3) . .
C4 Th1 C5 29.6(3) . .
C4 Th1 C14 90.2(3) . .
C4 Th1 C15 118.8(3) . .
C4 Th1 C16 123.8(3) . .
C5 Th1 P1 98.7(3) . .
C5 Th1 C1 29.4(3) . .
C5 Th1 C2 48.3(4) . .
C5 Th1 C3 48.7(4) . .
C5 Th1 C14 99.9(3) . .
C5 Th1 C15 126.4(3) . .
C5 Th1 C16 146.3(3) . .
C14 Th1 P1 83.4(2) . .
C14 Th1 C1 129.2(3) . .
C14 Th1 C16 48.9(3) . .
C15 Th1 P1 70.5(2) . .
C15 Th1 C1 153.5(3) . .
C15 Th1 C14 28.8(3) . .
C15 Th1 C16 29.5(3) . .
C16 Th1 P1 90.8(2) . .
C17 Th1 P1 117.4(3) . .
C17 Th1 C1 141.9(4) . .
C17 Th1 C2 119.2(4) . .
C17 Th1 C3 94.3(4) . .
C17 Th1 C4 96.6(4) . .
C17 Th1 C5 123.9(4) . .
C17 Th1 C14 49.1(3) . .
C17 Th1 C15 47.9(3) . .
C17 Th1 C16 29.0(4) . .
C17 Th1 C18 30.0(4) . .
C18 Th1 P1 113.1(3) . .
C18 Th1 C1 124.1(3) . .
C18 Th1 C2 115.8(4) . .
C18 Th1 C3 86.9(4) . .
C18 Th1 C4 76.1(4) . .
C18 Th1 C5 98.1(4) . .
C18 Th1 C14 30.0(3) . .
C18 Th1 C15 48.1(3) . .
C18 Th1 C16 48.8(3) . .
Th1 P1 H1 119(10) . .
C27 P1 Th1 128.1(4) . .
C27 P1 H1 95(10) . .
C2 C1 Th1 74.5(7) . .
C2 C1 C5 106.7(11) . .
C2 C1 C6 126.4(11) . .
C5 C1 Th1 72.6(7) . .
C5 C1 C6 126.6(11) . .
C6 C1 Th1 123.3(8) . .
Th1 C2 H2 115.0 . .
C1 C2 Th1 76.4(7) . .
C1 C2 H2 125.2 . .
C3 C2 Th1 75.4(7) . .
C3 C2 C1 109.5(11) . .
C3 C2 H2 125.2 . .
C2 C3 Th1 75.7(7) . .
C2 C3 C4 106.8(11) . .
C2 C3 C10 124.1(11) . .
C4 C3 Th1 73.2(7) . .
C4 C3 C10 128.4(12) . .
C10 C3 Th1 124.0(8) . .
Th1 C4 H4 113.4 . .
C3 C4 Th1 77.6(7) . .
C3 C4 H4 125.2 . .
C3 C4 C5 109.6(11) . .
C5 C4 Th1 75.9(7) . .
C5 C4 H4 125.2 . .
Th1 C5 H5 113.6 . .
C1 C5 Th1 78.0(7) . .
C1 C5 H5 126.4 . .
C4 C5 Th1 74.5(7) . .
C4 C5 C1 107.2(11) . .
C4 C5 H5 126.4 . .
C1 C6 C7 107.0(10) . .
C1 C6 C9 109.6(10) . .
C7 C6 C9 109.2(10) . .
C8 C6 C1 111.0(10) . .
C8 C6 C7 109.9(10) . .
C8 C6 C9 110.1(10) . .
C6 C7 H7A 109.5 . .
C6 C7 H7B 109.5 . .
C6 C7 H7C 109.5 . .
H7A C7 H7B 109.5 . .
H7A C7 H7C 109.5 . .
H7B C7 H7C 109.5 . .
C6 C8 H8A 109.5 . .
C6 C8 H8B 109.5 . .
C6 C8 H8C 109.5 . .
H8A C8 H8B 109.5 . .
H8A C8 H8C 109.5 . .
H8B C8 H8C 109.5 . .
C6 C9 H9A 109.5 . .
C6 C9 H9B 109.5 . .
C6 C9 H9C 109.5 . .
H9A C9 H9B 109.5 . .
H9A C9 H9C 109.5 . .
H9B C9 H9C 109.5 . .
C11 C10 C3 111.5(11) . .
C11 C10 C12 109.5(12) . .
C11 C10 C13 109.3(11) . .
C12 C10 C3 106.0(11) . .
C12 C10 C13 109.9(12) . .
C13 C10 C3 110.5(11) . .
C10 C11 H11A 109.5 . .
C10 C11 H11B 109.5 . .
C10 C11 H11C 109.5 . .
H11A C11 H11B 109.5 . .
H11A C11 H11C 109.5 . .
H11B C11 H11C 109.5 . .
C10 C12 H12A 109.5 . .
C10 C12 H12B 109.5 . .
C10 C12 H12C 109.5 . .
H12A C12 H12B 109.5 . .
H12A C12 H12C 109.5 . .
H12B C12 H12C 109.5 . .
C10 C13 H13A 109.5 . .
C10 C13 H13B 109.5 . .
C10 C13 H13C 109.5 . .
H13A C13 H13B 109.5 . .
H13A C13 H13C 109.5 . .
H13B C13 H13C 109.5 . .
C15 C14 Th1 75.4(6) . .
C15 C14 C18 105.4(10) . .
C15 C14 C19 128.6(10) . .
C18 C14 Th1 71.4(6) . .
C18 C14 C19 125.1(10) . .
C19 C14 Th1 125.9(7) . .
Th1 C15 H15 115.8 . .
C14 C15 Th1 75.8(6) . .
C14 C15 H15 124.6 . .
C14 C15 C16 110.8(10) . .
C16 C15 Th1 75.5(6) . .
C16 C15 H15 124.6 . .
C15 C16 Th1 74.9(6) . .
C15 C16 C23 124.7(11) . .
C17 C16 Th1 69.4(7) . .
C17 C16 C15 104.7(10) . .
C17 C16 C23 130.3(11) . .
C23 C16 Th1 125.5(7) . .
Th1 C17 H17 109.0 . .
C16 C17 Th1 81.6(7) . .
C16 C17 H17 124.3 . .
C16 C17 C18 111.3(11) . .
C18 C17 Th1 77.2(7) . .
C18 C17 H17 124.3 . .
Th1 C18 H18 114.6 . .
C14 C18 Th1 78.6(6) . .
C14 C18 H18 126.2 . .
C17 C18 Th1 72.8(7) . .
C17 C18 C14 107.5(10) . .
C17 C18 H18 126.2 . .
C14 C19 C20 112.1(11) . .
C14 C19 C21 108.1(11) . .
C14 C19 C22A 112.0(13) . .
C14 C19 C23B 108.7(13) . .
C20 C19 C22A 95.6(15) . .
C20 C19 C23B 122.6(16) . .
C21 C19 C20 106.5(13) . .
C21 C19 C22A 121.8(16) . .
C21 C19 C23B 97.0(15) . .
C19 C20 H20A 109.5 . .
C19 C20 H20B 109.5 . .
C19 C20 H20C 109.5 . .
H20A C20 H20B 109.5 . .
H20A C20 H20C 109.5 . .
H20B C20 H20C 109.5 . .
C19 C21 H21A 109.5 . .
C19 C21 H21B 109.5 . .
C19 C21 H21C 109.5 . .
H21A C21 H21B 109.5 . .
H21A C21 H21C 109.5 . .
H21B C21 H21C 109.5 . .
C19 C22A H22A 109.5 . .
C19 C22A H22B 109.5 . .
C19 C22A H22C 109.5 . .
H22A C22A H22B 109.5 . .
H22A C22A H22C 109.5 . .
H22B C22A H22C 109.5 . .
C19 C23B H23A 109.5 . .
C19 C23B H23B 109.5 . .
C19 C23B H23C 109.5 . .
H23A C23B H23B 109.5 . .
H23A C23B H23C 109.5 . .
H23B C23B H23C 109.5 . .
C16 C23 C24 112.6(10) . .
C16 C23 C25 106.8(10) . .
C16 C23 C26 111.4(10) . .
C24 C23 C25 107.4(11) . .
C26 C23 C24 110.2(10) . .
C26 C23 C25 108.1(11) . .
C23 C24 H24A 109.5 . .
C23 C24 H24B 109.5 . .
C23 C24 H24C 109.5 . .
H24A C24 H24B 109.5 . .
H24A C24 H24C 109.5 . .
H24B C24 H24C 109.5 . .
C23 C25 H25A 109.5 . .
C23 C25 H25B 109.5 . .
C23 C25 H25C 109.5 . .
H25A C25 H25B 109.5 . .
H25A C25 H25C 109.5 . .
H25B C25 H25C 109.5 . .
C23 C26 H26A 109.5 . .
C23 C26 H26B 109.5 . .
C23 C26 H26C 109.5 . .
H26A C26 H26B 109.5 . .
H26A C26 H26C 109.5 . .
H26B C26 H26C 109.5 . .
C28 C27 P1 120.9(9) . .
C28 C27 C32 120.6(11) . .
C32 C27 P1 118.5(10) . .
C27 C28 C33 122.9(11) . .
C29 C28 C27 117.7(12) . .
C29 C28 C33 119.3(12) . .
C28 C29 H29 118.4 . .
C28 C29 C30 123.1(14) . .
C30 C29 H29 118.4 . .
C29 C30 C36A 107.7(16) . .
C29 C30 C36B 134.6(17) . .
C31 C30 C29 117.4(14) . .
C31 C30 C36A 134.9(17) . .
C31 C30 C36B 107.8(16) . .
C30 C31 H31 118.7 . .
C30 C31 C32 122.7(14) . .
C32 C31 H31 118.7 . .
C27 C32 C39 122.6(12) . .
C31 C32 C27 118.5(12) . .
C31 C32 C39 118.9(12) . .
C28 C33 H33 107.1 . .
C28 C33 C34 113.8(12) . .
C28 C33 C35 110.7(11) . .
C34 C33 H33 107.1 . .
C34 C33 C35 110.7(12) . .
C35 C33 H33 107.1 . .
C33 C34 H34A 109.5 . .
C33 C34 H34B 109.5 . .
C33 C34 H34C 109.5 . .
H34A C34 H34B 109.5 . .
H34A C34 H34C 109.5 . .
H34B C34 H34C 109.5 . .
C33 C35 H35A 109.5 . .
C33 C35 H35B 109.5 . .
C33 C35 H35C 109.5 . .
H35A C35 H35B 109.5 . .
H35A C35 H35C 109.5 . .
H35B C35 H35C 109.5 . .
C30 C36A H36A 110.7 . .
C37A C36A C30 105(2) . .
C37A C36A H36A 110.7 . .
C37A C36A C38A 110(2) . .
C38A C36A C30 109(2) . .
C38A C36A H36A 110.7 . .
C30 C36B H36B 109.8 . .
C30 C36B C37B 110(2) . .
C37B C36B H36B 109.8 . .
C38B C36B C30 106(2) . .
C38B C36B H36B 109.8 . .
C38B C36B C37B 112(3) . .
C36A C37A H37A 109.5 . .
C36A C37A H37B 109.5 . .
C36A C37A H37C 109.5 . .
H37A C37A H37B 109.5 . .
H37A C37A H37C 109.5 . .
H37B C37A H37C 109.5 . .
C36B C37B H37D 109.5 . .
C36B C37B H37E 109.5 . .
C36B C37B H37F 109.5 . .
H37D C37B H37E 109.5 . .
H37D C37B H37F 109.5 . .
H37E C37B H37F 109.5 . .
C36A C38A H38A 109.5 . .
C36A C38A H38B 109.5 . .
C36A C38A H38C 109.5 . .
H38A C38A H38B 109.5 . .
H38A C38A H38C 109.5 . .
H38B C38A H38C 109.5 . .
C36B C38B H38D 109.5 . .
C36B C38B H38E 109.5 . .
C36B C38B H38F 109.5 . .
H38D C38B H38E 109.5 . .
H38D C38B H38F 109.5 . .
H38E C38B H38F 109.5 . .
C32 C39 H39 107.0 . .
C40 C39 C32 110.9(12) . .
C40 C39 H39 107.0 . .
C40 C39 C41 110.9(14) . .
C41 C39 C32 113.6(13) . .
C41 C39 H39 107.0 . .
C39 C40 H40A 109.5 . .
C39 C40 H40B 109.5 . .
C39 C40 H40C 109.5 . .
H40A C40 H40B 109.5 . .
H40A C40 H40C 109.5 . .
H40B C40 H40C 109.5 . .
C39 C41 H41A 109.5 . .
C39 C41 H41B 109.5 . .
C39 C41 H41C 109.5 . .
H41A C41 H41B 109.5 . .
H41A C41 H41C 109.5 . .
H41B C41 H41C 109.5 . .
C43 C42 H42 120.0 . .
C43 C42 C44 120.0(16) . 2_665
C44 C42 H42 120.0 2_665 .
C42 C43 H43 120.0 . .
C42 C43 C44 120.0(16) . .
C44 C43 H43 120.0 . .
C42 C44 H44 120.0 2_665 .
C43 C44 C42 120.0(16) . 2_665
C43 C44 H44 120.0 . .

loop_
_geom_bond_atom_site_label_1
_geom_bond_atom_site_label_2
_geom_bond_distance
_geom_bond_site_symmetry_2
Th1 Cl1 2.637(3) .
Th1 P1 2.865(3) .
Th1 C1 2.848(12) .
Th1 C2 2.823(12) .
Th1 C3 2.818(12) .
Th1 C4 2.762(12) .
Th1 C5 2.779(12) .
Th1 C14 2.846(11) .
Th1 C15 2.841(12) .
Th1 C16 2.849(11) .
Th1 C17 2.695(14) .
Th1 C18 2.751(11) .
P1 C27 1.858(13) .
P1 H1 1.300(11) .
C1 C2 1.425(17) .
C1 C5 1.431(16) .
C1 C6 1.538(16) .
C2 H2 0.9300 .
C2 C3 1.408(17) .
C3 C4 1.408(17) .
C3 C10 1.550(17) .
C4 H4 0.9300 .
C4 C5 1.417(17) .
C5 H5 0.9300 .
C6 C7 1.541(17) .
C6 C8 1.519(17) .
C6 C9 1.554(17) .
C7 H7A 0.9600 .
C7 H7B 0.9600 .
C7 H7C 0.9600 .
C8 H8A 0.9600 .
C8 H8B 0.9600 .
C8 H8C 0.9600 .
C9 H9A 0.9600 .
C9 H9B 0.9600 .
C9 H9C 0.9600 .
C10 C11 1.521(19) .
C10 C12 1.524(19) .
C10 C13 1.535(19) .
C11 H11A 0.9600 .
C11 H11B 0.9600 .
C11 H11C 0.9600 .
C12 H12A 0.9600 .
C12 H12B 0.9600 .
C12 H12C 0.9600 .
C13 H13A 0.9600 .
C13 H13B 0.9600 .
C13 H13C 0.9600 .
C14 C15 1.414(16) .
C14 C18 1.450(16) .
C14 C19 1.499(16) .
C15 H15 0.9300 .
C15 C16 1.449(16) .
C16 C17 1.395(17) .
C16 C23 1.511(17) .
C17 H17 0.9300 .
C17 C18 1.410(17) .
C18 H18 0.9300 .
C19 C20 1.52(2) .
C19 C21 1.509(19) .
C19 C22A 1.54(3) .
C19 C23B 1.56(3) .
C20 H20A 0.9600 .
C20 H20B 0.9600 .
C20 H20C 0.9600 .
C21 H21A 0.9600 .
C21 H21B 0.9600 .
C21 H21C 0.9600 .
C22A H22A 0.9600 .
C22A H22B 0.9600 .
C22A H22C 0.9600 .
C23B H23A 0.9600 .
C23B H23B 0.9600 .
C23B H23C 0.9600 .
C23 C24 1.548(18) .
C23 C25 1.552(18) .
C23 C26 1.525(17) .
C24 H24A 0.9600 .
C24 H24B 0.9600 .
C24 H24C 0.9600 .
C25 H25A 0.9600 .
C25 H25B 0.9600 .
C25 H25C 0.9600 .
C26 H26A 0.9600 .
C26 H26B 0.9600 .
C26 H26C 0.9600 .
C27 C28 1.388(17) .
C27 C32 1.411(17) .
C28 C29 1.377(17) .
C28 C33 1.515(17) .
C29 H29 0.9300 .
C29 C30 1.40(2) .
C30 C31 1.36(2) .
C30 C36A 1.61(3) .
C30 C36B 1.53(3) .
C31 H31 0.9300 .
C31 C32 1.381(18) .
C32 C39 1.524(19) .
C33 H33 0.9800 .
C33 C34 1.53(2) .
C33 C35 1.547(18) .
C34 H34A 0.9600 .
C34 H34B 0.9600 .
C34 H34C 0.9600 .
C35 H35A 0.9600 .
C35 H35B 0.9600 .
C35 H35C 0.9600 .
C36A H36A 0.9800 .
C36A C37A 1.49(4) .
C36A C38A 1.52(4) .
C36B H36B 0.9800 .
C36B C37B 1.53(4) .
C36B C38B 1.50(4) .
C37A H37A 0.9600 .
C37A H37B 0.9600 .
C37A H37C 0.9600 .
C37B H37D 0.9600 .
C37B H37E 0.9600 .
C37B H37F 0.9600 .
C38A H38A 0.9600 .
C38A H38B 0.9600 .
C38A H38C 0.9600 .
C38B H38D 0.9600 .
C38B H38E 0.9600 .
C38B H38F 0.9600 .
C39 H39 0.9800 .
C39 C40 1.52(2) .
C39 C41 1.52(2) .
C40 H40A 0.9600 .
C40 H40B 0.9600 .
C40 H40C 0.9600 .
C41 H41A 0.9600 .
C41 H41B 0.9600 .
C41 H41C 0.9600 .
C42 H42 0.9300 .
C42 C43 1.38(2) .
C42 C44 1.39(2) 2_665
C43 H43 0.9300 .
C43 C44 1.38(2) .
C44 C42 1.39(2) 2_665
C44 H44 0.9300 .

loop_
_geom_torsion_atom_site_label_1
_geom_torsion_atom_site_label_2
_geom_torsion_atom_site_label_3
_geom_torsion_atom_site_label_4
_geom_torsion
_geom_torsion_site_symmetry_1
_geom_torsion_site_symmetry_4
Th1 P1 C27 C28 -108.8(10) . .
Th1 P1 C27 C32 70.0(11) . .
Th1 C1 C2 C3 -68.8(9) . .
Th1 C1 C5 C4 69.4(8) . .
Th1 C1 C6 C7 -158.3(8) . .
Th1 C1 C6 C8 81.9(11) . .
Th1 C1 C6 C9 -40.0(12) . .
Th1 C2 C3 C4 -67.1(8) . .
Th1 C2 C3 C10 121.6(12) . .
Th1 C3 C4 C5 -69.9(9) . .
Th1 C3 C10 C11 45.0(14) . .
Th1 C3 C10 C12 164.2(9) . .
Th1 C3 C10 C13 -76.8(13) . .
Th1 C4 C5 C1 -71.8(8) . .
Th1 C14 C15 C16 68.2(8) . .
Th1 C14 C18 C17 -67.7(9) . .
Th1 C14 C19 C20 86.7(13) . .
Th1 C14 C19 C21 -156.2(10) . .
Th1 C14 C19 C22A -19.4(18) . .
Th1 C14 C19 C23B -51.9(16) . .
Th1 C15 C16 C17 63.4(8) . .
Th1 C15 C16 C23 -123.1(11) . .
Th1 C16 C17 C18 72.7(10) . .
Th1 C16 C23 C24 -46.2(13) . .
Th1 C16 C23 C25 -163.9(8) . .
Th1 C16 C23 C26 78.2(12) . .
Th1 C17 C18 C14 71.7(8) . .
P1 C27 C28 C29 179.1(10) . .
P1 C27 C28 C33 0.1(17) . .
P1 C27 C32 C31 -180.0(10) . .
P1 C27 C32 C39 2.4(17) . .
C1 C2 C3 Th1 69.5(9) . .
C1 C2 C3 C4 2.4(14) . .
C1 C2 C3 C10 -168.9(11) . .
C2 C1 C5 Th1 -67.2(8) . .
C2 C1 C5 C4 2.1(14) . .
C2 C1 C6 C7 -63.3(15) . .
C2 C1 C6 C8 176.8(12) . .
C2 C1 C6 C9 54.9(15) . .
C2 C3 C4 Th1 68.9(9) . .
C2 C3 C4 C5 -1.0(14) . .
C2 C3 C10 C11 -50.5(17) . .
C2 C3 C10 C12 68.6(16) . .
C2 C3 C10 C13 -172.3(12) . .
C3 C4 C5 Th1 71.1(9) . .
C3 C4 C5 C1 -0.7(14) . .
C4 C3 C10 C11 140.1(13) . .
C4 C3 C10 C12 -100.7(15) . .
C4 C3 C10 C13 18.3(18) . .
C5 C1 C2 Th1 66.0(8) . .
C5 C1 C2 C3 -2.8(14) . .
C5 C1 C6 C7 109.3(13) . .
C5 C1 C6 C8 -10.6(17) . .
C5 C1 C6 C9 -132.5(12) . .
C6 C1 C2 Th1 -120.2(12) . .
C6 C1 C2 C3 171.0(11) . .
C6 C1 C5 Th1 119.0(11) . .
C6 C1 C5 C4 -171.7(11) . .
C10 C3 C4 Th1 -120.3(13) . .
C10 C3 C4 C5 169.8(12) . .
C14 C15 C16 Th1 -68.4(8) . .
C14 C15 C16 C17 -4.9(13) . .
C14 C15 C16 C23 168.6(10) . .
C15 C14 C18 Th1 68.3(7) . .
C15 C14 C18 C17 0.6(13) . .
C15 C14 C19 C20 -13.7(18) . .
C15 C14 C19 C21 103.4(15) . .
C15 C14 C19 C22A -119.8(17) . .
C15 C14 C19 C23B -152.4(15) . .
C15 C16 C17 Th1 -67.3(8) . .
C15 C16 C17 C18 5.3(14) . .
C15 C16 C23 C24 49.9(15) . .
C15 C16 C23 C25 -67.8(15) . .
C15 C16 C23 C26 174.3(11) . .
C16 C17 C18 Th1 -75.6(10) . .
C16 C17 C18 C14 -3.9(15) . .
C17 C16 C23 C24 -138.4(13) . .
C17 C16 C23 C25 104.0(15) . .
C17 C16 C23 C26 -13.9(18) . .
C18 C14 C15 Th1 -65.5(7) . .
C18 C14 C15 C16 2.7(12) . .
C18 C14 C19 C20 178.3(13) . .
C18 C14 C19 C21 -64.6(16) . .
C18 C14 C19 C22A 72.2(18) . .
C18 C14 C19 C23B 39.6(18) . .
C19 C14 C15 Th1 124.6(12) . .
C19 C14 C15 C16 -167.2(11) . .
C19 C14 C18 Th1 -121.4(11) . .
C19 C14 C18 C17 170.9(11) . .
C23 C16 C17 Th1 119.7(12) . .
C23 C16 C17 C18 -167.7(11) . .
C27 C28 C29 C30 0(2) . .
C27 C28 C33 C34 151.2(13) . .
C27 C28 C33 C35 -83.4(15) . .
C27 C32 C39 C40 86.8(17) . .
C27 C32 C39 C41 -147.5(14) . .
C28 C27 C32 C31 -1.2(19) . .
C28 C27 C32 C39 -178.8(12) . .
C28 C29 C30 C31 1(2) . .
C28 C29 C30 C36A -178.8(15) . .
C28 C29 C30 C36B -172.1(18) . .
C29 C28 C33 C34 -27.7(17) . .
C29 C28 C33 C35 97.6(14) . .
C29 C30 C31 C32 -2(2) . .
C29 C30 C36A C37A 126(2) . .
C29 C30 C36A C38A -115(2) . .
C29 C30 C36B C37B 71(3) . .
C29 C30 C36B C38B -50(3) . .
C30 C31 C32 C27 2(2) . .
C30 C31 C32 C39 -180.0(14) . .
C31 C30 C36A C37A -54(3) . .
C31 C30 C36A C38A 64(3) . .
C31 C30 C36B C37B -103(2) . .
C31 C30 C36B C38B 136(2) . .
C31 C32 C39 C40 -90.8(16) . .
C31 C32 C39 C41 34.9(19) . .
C32 C27 C28 C29 0.3(18) . .
C32 C27 C28 C33 -178.7(12) . .
C33 C28 C29 C30 178.6(13) . .
C36A C30 C31 C32 177.9(18) . .
C36B C30 C31 C32 172.7(15) . .
C42 C43 C44 C42 2(3) . 2_665
C44 C42 C43 C44 -2(3) 2_665 .
